data_4349838
loop_
_publ_author_name
'Oliveira, Willian X. C.'
'Pereira, Cynthia L. M.'
'Pinheiro, Carlos B.'
'Lloret, Francesc'
'Julve, Miguel'

_publ_section_title
;
 Towards oxalate-bridged iron(ii), cobalt(ii), nickel(ii) and zinc(ii)
 complexes through oxotris(oxalato)niobate(v): an open air non-oxidizing
 synthetic route
;
_journal_issue 6
_journal_name_full 'Inorganic Chemistry Frontiers'
_journal_page_first 1294
_journal_paper_doi 10.1039/C8QI00191J
_journal_volume 5
_journal_year 2018
_chemical_formula_sum 'C62 H60 Cl2 Fe2 N8 O14 S2'
_chemical_formula_weight 1387.90
_space_group_crystal_system triclinic
_space_group_IT_number 2
_space_group_name_Hall '-P 1'
_space_group_name_H-M_alt 'P -1'
_atom_sites_solution_hydrogens geom
_audit_creation_method SHELXL-2014/7
_audit_update_record
;
2018-01-19 deposited with the CCDC.
2018-03-28 downloaded from the CCDC.
;
_cell_angle_alpha 82.243(9)
_cell_angle_beta 84.962(7)
_cell_angle_gamma 72.071(9)
_cell_formula_units_Z 1
_cell_length_a 10.2821(9)
_cell_length_b 12.1907(15)
_cell_length_c 13.1148(12)
_cell_measurement_reflns_used 3812
_cell_measurement_temperature 293(2)
_cell_measurement_theta_max 22.8430
_cell_measurement_theta_min 2.6190
_cell_volume 1547.9(3)
_computing_cell_refinement 'CysAlisPro 171.37.34b'
_computing_data_collection 'Collect (Bruker AXS BV, 1997-2004)'
_computing_data_reduction 'CysAlisPro 171.37.34b'
_computing_structure_refinement 'SHELXL-2014/7 (Sheldrick, 2014)'
_computing_structure_solution 'SuperFlip (Palatinus & Chapius, 2007)'
_diffrn_ambient_temperature 293(2)
_diffrn_measured_fraction_theta_full 0.995
_diffrn_measured_fraction_theta_max 0.971
_diffrn_measurement_device_type 'Saxi-CrysAlisPro-abstract goniometer imported S'
_diffrn_measurement_method '\w and \p scans'
_diffrn_radiation_type MoK\a
_diffrn_radiation_wavelength 0.71073
_diffrn_reflns_av_R_equivalents 0.0565
_diffrn_reflns_av_unetI/netI 0.0884
_diffrn_reflns_Laue_measured_fraction_full 0.995
_diffrn_reflns_Laue_measured_fraction_max 0.971
_diffrn_reflns_limit_h_max 12
_diffrn_reflns_limit_h_min -12
_diffrn_reflns_limit_k_max 15
_diffrn_reflns_limit_k_min -15
_diffrn_reflns_limit_l_max 16
_diffrn_reflns_limit_l_min -15
_diffrn_reflns_number 19959
_diffrn_reflns_point_group_measured_fraction_full 0.995
_diffrn_reflns_point_group_measured_fraction_max 0.971
_diffrn_reflns_theta_full 25.242
_diffrn_reflns_theta_max 26.372
_diffrn_reflns_theta_min 2.293
_diffrn_source 'Enhance (Mo) X-ray Source'
_exptl_absorpt_coefficient_mu 0.695
_exptl_absorpt_correction_T_max 1.00000
_exptl_absorpt_correction_T_min 0.96184
_exptl_absorpt_correction_type multi-scan
_exptl_absorpt_process_details
;
'Mon Jun 01 16:31:43 2015'
;
_exptl_crystal_colour Colorless
_exptl_crystal_density_diffrn 1.489
_exptl_crystal_description Plate
_exptl_crystal_F_000 718
_exptl_crystal_size_max 0.16
_exptl_crystal_size_mid 0.16
_exptl_crystal_size_min 0.04
_refine_diff_density_max 0.711
_refine_diff_density_min -0.473
_refine_diff_density_rms 0.079
_refine_ls_extinction_coef 0.0058(17)
_refine_ls_extinction_expression Fc^*^=kFc[1+0.001xFc^2^\l^3^/sin(2\q)]^-1/4^
_refine_ls_extinction_method 'SHELXL-2014/7 (Sheldrick 2014'
_refine_ls_goodness_of_fit_ref 1.039
_refine_ls_hydrogen_treatment constr
_refine_ls_matrix_type full
_refine_ls_number_parameters 407
_refine_ls_number_reflns 6152
_refine_ls_number_restraints 1
_refine_ls_restrained_S_all 1.040
_refine_ls_R_factor_all 0.1057
_refine_ls_R_factor_gt 0.0644
_refine_ls_shift/su_max 0.000
_refine_ls_shift/su_mean 0.000
_refine_ls_structure_factor_coef Fsqd
_refine_ls_weighting_details 'w=1/[\s^2^(Fo^2^)+(0.0845P)^2^+0.5375P] where P=(Fo^2^+2Fc^2^)/3'
_refine_ls_weighting_scheme calc
_refine_ls_wR_factor_gt 0.1598
_refine_ls_wR_factor_ref 0.1906
_reflns_Friedel_coverage 0.000
_reflns_number_gt 3834
_reflns_number_total 6152
_reflns_threshold_expression 'I > 2\s(I)'
_cod_data_source_file c8qi00191j2.cif
_cod_data_source_block shelx
_cod_database_code 4349838
_shelx_shelxl_version_number 2014/7
_shelx_space_group_comment
;
The symmetry employed for this shelxl refinement is uniquely defined
by the following loop, which should always be used as a source of
symmetry information in preference to the above space-group names.
They are only intended as comments.
;

loop_
_space_group_symop_operation_xyz
'x, y, z'
'-x, -y, -z'

loop_
_atom_site_label
_atom_site_type_symbol
_atom_site_fract_x
_atom_site_fract_y
_atom_site_fract_z
_atom_site_U_iso_or_equiv
_atom_site_adp_type
_atom_site_occupancy
_atom_site_site_symmetry_order
_atom_site_calc_flag
_atom_site_refinement_flags_posn
_atom_site_refinement_flags_adp
_atom_site_refinement_flags_occupancy
_atom_site_disorder_assembly
_atom_site_disorder_group
C1 C -0.0739(4) 0.0284(3) 0.4825(3) 0.0359(9) Uani 1 1 d . . . . .
O1 O 0.1673(2) -0.0077(2) 0.45931(19) 0.0410(7) Uani 1 1 d . . . . .
O2 O -0.0868(2) 0.0907(2) 0.3976(2) 0.0425(7) Uani 1 1 d . . . . .
C2 C -0.1477(4) 0.3493(5) 0.4404(4) 0.0668(14) Uani 1 1 d . . . . .
H2A H -0.2108 0.3989 0.4854 0.100 Uiso 1 1 calc R U . . .
H2B H -0.1484 0.3897 0.3723 0.100 Uiso 1 1 calc R U . . .
H2C H -0.1744 0.2807 0.4385 0.100 Uiso 1 1 calc R U . . .
C3 C -0.0066(4) 0.3157(4) 0.4795(3) 0.0510(11) Uani 1 1 d . . . . .
C4 C 0.0177(5) 0.3568(4) 0.5683(4) 0.0630(13) Uani 1 1 d . . . . .
H4 H -0.0554 0.4034 0.6049 0.076 Uiso 1 1 calc R U . . .
C5 C 0.1447(5) 0.3302(5) 0.6017(3) 0.0623(13) Uani 1 1 d . . . . .
H5 H 0.1590 0.3567 0.6619 0.075 Uiso 1 1 calc R U . . .
C6 C 0.2555(4) 0.2625(4) 0.5456(3) 0.0487(11) Uani 1 1 d . . . . .
C7 C 0.3942(5) 0.2361(4) 0.5723(4) 0.0597(13) Uani 1 1 d . . . . .
H7 H 0.4133 0.2606 0.6319 0.072 Uiso 1 1 calc R U . . .
C8 C 0.4982(5) 0.1761(4) 0.5125(4) 0.0612(13) Uani 1 1 d . . . . .
H8 H 0.5879 0.1604 0.5309 0.073 Uiso 1 1 calc R U . . .
C9 C 0.4717(4) 0.1367(4) 0.4212(3) 0.0460(10) Uani 1 1 d . . . . .
C10 C 0.5764(4) 0.0796(4) 0.3535(4) 0.0580(12) Uani 1 1 d . . . . .
H10 H 0.6677 0.0622 0.3689 0.070 Uiso 1 1 calc R U . . .
C11 C 0.5434(4) 0.0503(4) 0.2662(4) 0.0576(12) Uani 1 1 d . . . . .
H11 H 0.6126 0.0129 0.2210 0.069 Uiso 1 1 calc R U . . .
C12 C 0.4073(4) 0.0750(4) 0.2424(3) 0.0457(10) Uani 1 1 d . . . . .
C13 C 0.3717(5) 0.0501(5) 0.1417(3) 0.0605(13) Uani 1 1 d . . . . .
H13A H 0.4542 0.0159 0.1024 0.091 Uiso 1 1 calc R U . . .
H13B H 0.3180 -0.0028 0.1538 0.091 Uiso 1 1 calc R U . . .
H13C H 0.3202 0.1211 0.1041 0.091 Uiso 1 1 calc R U . . .
C14 C 0.3368(4) 0.1573(3) 0.3949(3) 0.0389(9) Uani 1 1 d . . . . .
N1 N 0.0972(3) 0.2458(3) 0.4267(2) 0.0409(8) Uani 1 1 d . . . . .
N2 N 0.3052(3) 0.1226(3) 0.3071(2) 0.0404(8) Uani 1 1 d . . . . .
C15 C 0.2265(4) 0.2228(4) 0.4581(3) 0.0406(9) Uani 1 1 d . . . . .
C16 C 0.0466(6) 0.3931(5) 0.1883(4) 0.0789(16) Uani 1 1 d . U . . .
H16A H 0.0127 0.4729 0.1599 0.118 Uiso 1 1 calc R U . . .
H16B H 0.0408 0.3883 0.2622 0.118 Uiso 1 1 calc R U . . .
H16C H 0.1404 0.3618 0.1649 0.118 Uiso 1 1 calc R U . . .
C17 C -0.0365(5) 0.3260(4) 0.1543(4) 0.0605(12) Uani 1 1 d . U . . .
C18 C -0.1331(6) 0.3762(5) 0.0789(4) 0.0759(16) Uani 1 1 d . . . . .
H18 H -0.1474 0.4534 0.0520 0.091 Uiso 1 1 calc R U . . .
C19 C -0.2055(6) 0.3142(6) 0.0448(4) 0.0824(18) Uani 1 1 d . . . . .
H19 H -0.2763 0.3512 0.0009 0.099 Uiso 1 1 calc R U . . .
C20 C -0.1748(4) 0.1945(5) 0.0749(4) 0.0619(14) Uani 1 1 d . . . . .
C21 C -0.2398(5) 0.1231(7) 0.0358(4) 0.0755(17) Uani 1 1 d . . . . .
H21 H -0.3126 0.1565 -0.0070 0.091 Uiso 1 1 calc R U . . .
C22 C -0.1970(6) 0.0073(7) 0.0600(4) 0.0773(17) Uani 1 1 d . . . . .
H22 H -0.2406 -0.0386 0.0339 0.093 Uiso 1 1 calc R U . . .
C23 C -0.0856(5) -0.0458(5) 0.1252(4) 0.0599(13) Uani 1 1 d . . . . .
C24 C -0.0307(6) -0.1660(5) 0.1469(4) 0.0713(16) Uani 1 1 d . . . . .
H24 H -0.0719 -0.2150 0.1231 0.086 Uiso 1 1 calc R U . . .
C25 C 0.0806(6) -0.2104(5) 0.2017(4) 0.0696(14) Uani 1 1 d . . . . .
H25 H 0.1209 -0.2903 0.2116 0.084 Uiso 1 1 calc R U . . .
C26 C 0.1368(5) -0.1372(4) 0.2444(4) 0.0576(12) Uani 1 1 d . . . . .
C27 C 0.2681(5) -0.1899(5) 0.2976(4) 0.0702(14) Uani 1 1 d . . . . .
H27A H 0.2917 -0.2730 0.3026 0.105 Uiso 1 1 calc R U . . .
H27B H 0.3393 -0.1646 0.2589 0.105 Uiso 1 1 calc R U . . .
H27C H 0.2575 -0.1661 0.3655 0.105 Uiso 1 1 calc R U . . .
C28 C -0.0231(4) 0.0226(4) 0.1682(3) 0.0483(11) Uani 1 1 d . . . . .
C29 C -0.0703(4) 0.1465(4) 0.1440(3) 0.0517(11) Uani 1 1 d . . . . .
N3 N -0.0039(3) 0.2133(3) 0.1865(3) 0.0476(9) Uani 1 1 d . . . . .
N4 N 0.0861(3) -0.0230(3) 0.2298(2) 0.0450(8) Uani 1 1 d . . . . .
Fe1 Fe 0.09760(5) 0.11408(5) 0.32290(4) 0.0396(2) Uani 1 1 d . . . . .
O3 O 0.6291(8) 0.8042(5) 0.1424(6) 0.190(3) Uani 1 1 d . . . . .
O4 O 0.6930(6) 0.6141(5) 0.1954(4) 0.1318(19) Uani 1 1 d . . . . .
O5 O 0.5456(7) 0.6812(9) 0.0745(6) 0.222(4) Uani 1 1 d . . . . .
O6 O 0.7621(6) 0.6797(5) 0.0361(4) 0.138(2) Uani 1 1 d . . . . .
Cl1 Cl 0.65516(13) 0.69594(12) 0.11068(10) 0.0653(4) Uani 1 1 d . . . . .
C30 C 0.4418(11) 0.4148(9) 0.1594(8) 0.171(4) Uiso 1 1 d . . . . .
H30A H 0.5187 0.3465 0.1554 0.257 Uiso 1 1 calc R U . A 1
H30B H 0.3726 0.4128 0.1157 0.257 Uiso 1 1 calc R U . A 1
H30C H 0.4706 0.4825 0.1374 0.257 Uiso 1 1 calc R U . A 1
C31 C 0.5169(11) 0.4422(10) 0.3359(8) 0.178(4) Uiso 1 1 d . . . . .
H31A H 0.5959 0.3760 0.3298 0.267 Uiso 1 1 calc R U . B 1
H31B H 0.5354 0.5100 0.2995 0.267 Uiso 1 1 calc R U . B 1
H31C H 0.4955 0.4530 0.4072 0.267 Uiso 1 1 calc R U . B 1
O7 O 0.2643(6) 0.5181(6) 0.2933(7) 0.187(3) Uani 1 1 d . . . . .
S1A S 0.3773(2) 0.4197(3) 0.28288(19) 0.0827(11) Uani 0.747(7) 1 d . . P C 1
S1B S 0.3726(11) 0.5069(11) 0.2461(12) 0.145(5) Uani 0.253(7) 1 d . . P C 2

loop_
_atom_site_aniso_label
_atom_site_aniso_U_11
_atom_site_aniso_U_22
_atom_site_aniso_U_33
_atom_site_aniso_U_23
_atom_site_aniso_U_13
_atom_site_aniso_U_12
C1 0.0295(19) 0.039(2) 0.041(2) -0.0111(19) -0.0068(17) -0.0094(17)
O1 0.0268(13) 0.0524(19) 0.0426(15) -0.0004(13) -0.0030(12) -0.0118(12)
O2 0.0323(14) 0.0507(18) 0.0423(15) 0.0018(14) -0.0090(12) -0.0104(12)
C2 0.042(3) 0.066(4) 0.082(3) -0.006(3) 0.006(2) -0.004(2)
C3 0.048(2) 0.049(3) 0.052(3) -0.006(2) 0.005(2) -0.009(2)
C4 0.065(3) 0.058(3) 0.056(3) -0.016(3) 0.014(2) -0.004(2)
C5 0.072(3) 0.071(4) 0.047(3) -0.019(3) -0.003(2) -0.021(3)
C6 0.054(3) 0.051(3) 0.043(2) -0.004(2) -0.006(2) -0.018(2)
C7 0.063(3) 0.075(4) 0.048(3) -0.010(3) -0.015(2) -0.026(3)
C8 0.053(3) 0.073(4) 0.062(3) 0.000(3) -0.025(2) -0.022(3)
C9 0.038(2) 0.053(3) 0.049(2) -0.001(2) -0.0096(19) -0.016(2)
C10 0.034(2) 0.069(3) 0.069(3) -0.004(3) -0.007(2) -0.013(2)
C11 0.037(2) 0.073(4) 0.058(3) -0.012(3) 0.009(2) -0.010(2)
C12 0.039(2) 0.057(3) 0.036(2) -0.002(2) 0.0031(17) -0.009(2)
C13 0.060(3) 0.077(4) 0.043(2) -0.010(2) 0.002(2) -0.018(3)
C14 0.036(2) 0.045(3) 0.038(2) 0.0007(18) -0.0056(16) -0.0177(18)
N1 0.0366(18) 0.042(2) 0.0436(19) -0.0029(16) -0.0025(14) -0.0118(15)
N2 0.0368(17) 0.043(2) 0.0408(18) 0.0011(15) -0.0019(14) -0.0128(15)
C15 0.042(2) 0.043(3) 0.037(2) 0.0000(18) -0.0024(17) -0.0147(19)
C16 0.092(4) 0.069(4) 0.071(4) -0.002(3) 0.005(3) -0.020(3)
C17 0.075(3) 0.048(3) 0.056(3) 0.010(2) -0.019(2) -0.018(3)
C18 0.090(4) 0.053(4) 0.062(3) 0.005(3) -0.010(3) 0.010(3)
C19 0.066(3) 0.098(5) 0.058(3) -0.006(3) -0.013(3) 0.014(3)
C20 0.040(2) 0.085(4) 0.049(3) -0.006(3) -0.006(2) -0.003(2)
C21 0.045(3) 0.131(6) 0.050(3) -0.017(3) -0.009(2) -0.023(3)
C22 0.064(3) 0.129(6) 0.055(3) -0.016(3) -0.005(3) -0.050(4)
C23 0.052(3) 0.090(4) 0.049(3) -0.015(3) 0.003(2) -0.036(3)
C24 0.081(4) 0.087(5) 0.067(3) -0.026(3) 0.010(3) -0.053(3)
C25 0.087(4) 0.069(4) 0.062(3) -0.021(3) 0.008(3) -0.036(3)
C26 0.068(3) 0.047(3) 0.061(3) -0.006(2) -0.018(2) -0.018(2)
C27 0.077(3) 0.057(3) 0.069(3) -0.010(3) -0.012(3) -0.006(3)
C28 0.039(2) 0.072(3) 0.038(2) -0.010(2) 0.0038(18) -0.023(2)
C29 0.039(2) 0.070(3) 0.039(2) -0.007(2) 0.0025(18) -0.007(2)
N3 0.0378(18) 0.057(3) 0.0436(19) -0.0016(18) 0.0009(15) -0.0107(17)
N4 0.0376(18) 0.055(3) 0.0432(19) -0.0040(17) -0.0042(15) -0.0154(17)
Fe1 0.0334(3) 0.0484(4) 0.0383(4) -0.0019(3) -0.0054(2) -0.0146(3)
O3 0.258(8) 0.070(4) 0.223(7) -0.056(4) 0.095(6) -0.035(4)
O4 0.184(5) 0.114(4) 0.079(3) -0.001(3) -0.020(3) -0.019(4)
O5 0.158(6) 0.361(12) 0.192(7) -0.001(7) -0.085(5) -0.137(7)
O6 0.149(5) 0.109(4) 0.131(4) -0.018(3) 0.069(4) -0.021(3)
Cl1 0.0662(8) 0.0576(9) 0.0680(8) -0.0100(7) 0.0009(6) -0.0126(6)
O7 0.077(4) 0.182(7) 0.293(9) -0.114(6) 0.038(5) -0.003(4)
S1A 0.0602(12) 0.060(2) 0.124(2) 0.0097(13) -0.0010(11) -0.0206(11)
S1B 0.110(7) 0.071(8) 0.251(14) -0.025(8) -0.025(8) -0.013(5)

loop_
_atom_type_symbol
_atom_type_description
_atom_type_scat_dispersion_real
_atom_type_scat_dispersion_imag
_atom_type_scat_source
C C 0.0033 0.0016 'International Tables Vol C Tables 4.2.6.8 and 6.1.1.4'
H H 0.0000 0.0000 'International Tables Vol C Tables 4.2.6.8 and 6.1.1.4'
N N 0.0061 0.0033 'International Tables Vol C Tables 4.2.6.8 and 6.1.1.4'
O O 0.0106 0.0060 'International Tables Vol C Tables 4.2.6.8 and 6.1.1.4'
Fe Fe 0.3463 0.8444 'International Tables Vol C Tables 4.2.6.8 and 6.1.1.4'
Cl Cl 0.1484 0.1585 'International Tables Vol C Tables 4.2.6.8 and 6.1.1.4'
S S 0.1246 0.1234 'International Tables Vol C Tables 4.2.6.8 and 6.1.1.4'

loop_
_geom_angle_atom_site_label_1
_geom_angle_atom_site_label_2
_geom_angle_atom_site_label_3
_geom_angle
_geom_angle_site_symmetry_1
_geom_angle_site_symmetry_3
O1 C1 O2 126.6(3) 2_556 .
O1 C1 C1 117.0(4) 2_556 2_556
O2 C1 C1 116.4(4) . 2_556
C1 O1 Fe1 114.4(2) 2_556 .
C1 O2 Fe1 115.9(2) . .
N1 C3 C4 120.4(4) . .
N1 C3 C2 118.7(4) . .
C4 C3 C2 120.9(4) . .
C5 C4 C3 121.2(4) . .
C4 C5 C6 119.6(4) . .
C15 C6 C5 117.2(4) . .
C15 C6 C7 119.5(4) . .
C5 C6 C7 123.2(4) . .
C8 C7 C6 121.1(4) . .
C7 C8 C9 120.5(4) . .
C14 C9 C10 117.4(4) . .
C14 C9 C8 119.8(4) . .
C10 C9 C8 122.7(4) . .
C11 C10 C9 119.3(4) . .
C10 C11 C12 121.1(4) . .
N2 C12 C11 121.5(4) . .
N2 C12 C13 117.8(3) . .
C11 C12 C13 120.7(4) . .
N2 C14 C9 122.4(4) . .
N2 C14 C15 118.3(3) . .
C9 C14 C15 119.3(3) . .
C3 N1 C15 118.3(3) . .
C3 N1 Fe1 130.6(3) . .
C15 N1 Fe1 108.3(2) . .
C12 N2 C14 118.1(3) . .
C12 N2 Fe1 129.8(3) . .
C14 N2 Fe1 109.7(2) . .
N1 C15 C6 123.0(4) . .
N1 C15 C14 117.3(3) . .
C6 C15 C14 119.6(3) . .
N3 C17 C18 120.8(5) . .
N3 C17 C16 117.8(4) . .
C18 C17 C16 120.7(5) . .
C19 C18 C17 121.0(5) . .
C18 C19 C20 120.5(5) . .
C29 C20 C19 116.1(5) . .
C29 C20 C21 120.5(6) . .
C19 C20 C21 123.3(5) . .
C22 C21 C20 120.5(5) . .
C21 C22 C23 120.7(5) . .
C28 C23 C24 116.8(5) . .
C28 C23 C22 120.1(5) . .
C24 C23 C22 123.1(5) . .
C25 C24 C23 120.1(5) . .
C24 C25 C26 120.2(5) . .
N4 C26 C25 122.2(4) . .
N4 C26 C27 119.1(4) . .
C25 C26 C27 118.3(5) . .
N4 C28 C23 123.0(5) . .
N4 C28 C29 117.7(4) . .
C23 C28 C29 119.3(4) . .
C20 C29 N3 123.0(5) . .
C20 C29 C28 118.7(4) . .
N3 C29 C28 118.2(4) . .
C17 N3 C29 118.0(4) . .
C17 N3 Fe1 131.0(3) . .
C29 N3 Fe1 109.1(3) . .
C26 N4 C28 117.5(4) . .
C26 N4 Fe1 131.1(3) . .
C28 N4 Fe1 108.4(3) . .
O2 Fe1 N2 158.30(11) . .
O2 Fe1 N3 93.65(11) . .
N2 Fe1 N3 106.67(12) . .
O2 Fe1 O1 76.11(10) . .
N2 Fe1 O1 84.65(11) . .
N3 Fe1 O1 167.14(12) . .
O2 Fe1 N4 83.89(11) . .
N2 Fe1 N4 107.77(12) . .
N3 Fe1 N4 76.73(14) . .
O1 Fe1 N4 94.21(12) . .
O2 Fe1 N1 91.43(11) . .
N2 Fe1 N1 76.11(12) . .
N3 Fe1 N1 105.44(13) . .
O1 Fe1 N1 82.90(11) . .
N4 Fe1 N1 174.99(12) . .
O5 Cl1 O3 112.5(6) . .
O5 Cl1 O4 107.4(5) . .
O3 Cl1 O4 107.9(4) . .
O5 Cl1 O6 110.4(5) . .
O3 Cl1 O6 108.9(4) . .
O4 Cl1 O6 109.6(4) . .
O7 S1A C30 111.9(5) . .
O7 S1A C31 107.6(5) . .
C30 S1A C31 97.5(5) . .
O7 S1B C30 126.8(10) . .
O7 S1B C31 110.1(12) . .
C30 S1B C31 93.9(7) . .

loop_
_geom_bond_atom_site_label_1
_geom_bond_atom_site_label_2
_geom_bond_distance
_geom_bond_site_symmetry_2
C1 O1 1.240(4) 2_556
C1 O2 1.252(5) .
C1 C1 1.545(7) 2_556
O1 C1 1.240(4) 2_556
O1 Fe1 2.184(3) .
O2 Fe1 2.138(3) .
C2 C3 1.498(6) .
C3 N1 1.347(5) .
C3 C4 1.399(6) .
C4 C5 1.343(7) .
C5 C6 1.400(6) .
C6 C15 1.393(5) .
C6 C7 1.426(6) .
C7 C8 1.348(6) .
C8 C9 1.425(6) .
C9 C14 1.397(5) .
C9 C10 1.404(6) .
C10 C11 1.344(6) .
C11 C12 1.392(6) .
C12 N2 1.327(5) .
C12 C13 1.494(6) .
C14 N2 1.375(5) .
C14 C15 1.437(5) .
N1 C15 1.361(5) .
N1 Fe1 2.240(3) .
N2 Fe1 2.160(3) .
C16 C17 1.482(7) .
C17 N3 1.328(6) .
C17 C18 1.406(7) .
C18 C19 1.350(8) .
C19 C20 1.403(8) .
C20 C29 1.400(6) .
C20 C21 1.417(8) .
C21 C22 1.344(8) .
C22 C23 1.424(7) .
C23 C28 1.395(6) .
C23 C24 1.398(8) .
C24 C25 1.333(8) .
C25 C26 1.398(6) .
C26 N4 1.322(6) .
C26 C27 1.493(6) .
C28 N4 1.369(5) .
C28 C29 1.436(7) .
C29 N3 1.404(6) .
N3 Fe1 2.172(3) .
N4 Fe1 2.235(3) .
O3 Cl1 1.378(5) .
O4 Cl1 1.385(5) .
O5 Cl1 1.330(5) .
O6 Cl1 1.392(5) .
C30 S1B 1.664(14) .
C30 S1A 1.696(10) .
C31 S1A 1.757(10) .
C31 S1B 1.882(15) .
O7 S1B 1.204(13) .
O7 S1A 1.402(6) .
